data_2312605
loop_
_publ_author_name
'Zigelstein, Rachel'
'Lough, Alan J.'
'Bender, Timothy P.'

_publ_section_title
;
 The influence of the axial group on the crystal structures of boron
 subphthalocyanines.
;
_journal_coeditor_code DG3059
_journal_issue 10
_journal_name_full 'Acta crystallographica. Section C, Structural chemistry'
_journal_paper_doi 10.1107/S2053229624006934
_journal_volume 80
_journal_year 2024
_chemical_formula_iupac 'C28 H21 B N6 O'
_chemical_formula_moiety 'C28 H21 B N6 O'
_chemical_formula_sum 'C28 H21 B N6 O'
_chemical_formula_weight 468.32
_chemical_name_systematic
;
(Butanolato)(subphthalocyaninato)boron
;
_space_group_crystal_system orthorhombic
_space_group_IT_number 61
_space_group_name_Hall '-P 2ac 2ab'
_space_group_name_H-M_alt 'P b c a'
_atom_sites_solution_hydrogens geom
_atom_sites_solution_primary direct
_audit_creation_method SHELXL-2019/1
_cell_angle_alpha 90
_cell_angle_beta 90
_cell_angle_gamma 90
_cell_formula_units_Z 8
_cell_length_a 14.6398(8)
_cell_length_b 15.2842(9)
_cell_length_c 20.5313(12)
_cell_measurement_reflns_used 7196
_cell_measurement_temperature 150(2)
_cell_measurement_theta_max 63.46
_cell_measurement_theta_min 4.70
_cell_volume 4594.0(5)
_computing_cell_refinement
;
APEX4 (Bruker, 2021)
;
_computing_data_collection
;
APEX4 (Bruker, 2021)
;
_computing_data_reduction
;
APEX4 (Bruker, 2021)
;
_computing_molecular_graphics
;
PLATON (Spek, 2020)
;
_computing_publication_material
;
SHELXTL (Sheldrick, 2008)
;
_computing_structure_refinement
;
SHELXL2019 (Sheldrick, 2015<i>b</i>)
;
_computing_structure_solution
;
SHELXT2018 (Sheldrick, 2015<i>a</i>)
;
_diffrn_ambient_temperature 150(2)
_diffrn_measured_fraction_theta_full 0.982
_diffrn_measured_fraction_theta_max 0.982
_diffrn_measurement_device_type 'Bruker Kappa APEX-DUO CMOS PHOTON II'
_diffrn_measurement_method '\f and \w scans'
_diffrn_radiation_type CuK\a
_diffrn_radiation_wavelength 1.54178
_diffrn_reflns_av_R_equivalents 0.0652
_diffrn_reflns_av_unetI/netI 0.0367
_diffrn_reflns_limit_h_max 16
_diffrn_reflns_limit_h_min -17
_diffrn_reflns_limit_k_max 17
_diffrn_reflns_limit_k_min -16
_diffrn_reflns_limit_l_max 24
_diffrn_reflns_limit_l_min -24
_diffrn_reflns_number 45733
_diffrn_reflns_theta_full 66.265
_diffrn_reflns_theta_max 66.265
_diffrn_reflns_theta_min 4.704
_diffrn_source 'Incoatec ImuS with multi-layer optics'
_exptl_absorpt_coefficient_mu 0.682
_exptl_absorpt_correction_T_max 0.7528
_exptl_absorpt_correction_T_min 0.6609
_exptl_absorpt_correction_type multi-scan
_exptl_absorpt_process_details
;
(SADABS; Krause <i>et al.</i>,  2015)
;
_exptl_crystal_colour red
_exptl_crystal_density_diffrn 1.354
_exptl_crystal_description Shard
_exptl_crystal_F_000 1952
_exptl_crystal_size_max 0.150
_exptl_crystal_size_mid 0.070
_exptl_crystal_size_min 0.060
_refine_diff_density_max 0.325
_refine_diff_density_min -0.218
_refine_ls_extinction_method none
_refine_ls_goodness_of_fit_ref 1.067
_refine_ls_hydrogen_treatment constr
_refine_ls_matrix_type full
_refine_ls_number_parameters 326
_refine_ls_number_reflns 3951
_refine_ls_number_restraints 0
_refine_ls_restrained_S_all 1.067
_refine_ls_R_factor_all 0.0492
_refine_ls_R_factor_gt 0.0380
_refine_ls_shift/su_max 0.001
_refine_ls_shift/su_mean 0.000
_refine_ls_structure_factor_coef Fsqd
_refine_ls_weighting_details 'w=1/[\s^2^(Fo^2^)+(0.0386P)^2^+1.7934P] where P=(Fo^2^+2Fc^2^)/3'
_refine_ls_weighting_scheme calc
_refine_ls_wR_factor_gt 0.0888
_refine_ls_wR_factor_ref 0.0949
_reflns_number_gt 3295
_reflns_number_total 3951
_reflns_threshold_expression 'I > 2\s(I)'
_cod_data_source_file dg3059.cif
_cod_data_source_block d2365_a
_cod_database_code 2312605
_shelx_space_group_comment
;
The symmetry employed for this shelxl refinement is uniquely defined
by the following loop, which should always be used as a source of
symmetry information in preference to the above space-group names.
They are only intended as comments.
;
_shelx_estimated_absorpt_t_min 0.905
_shelx_estimated_absorpt_t_max 0.960

loop_
_space_group_symop_operation_xyz
'x, y, z'
'-x+1/2, -y, z+1/2'
'-x, y+1/2, -z+1/2'
'x+1/2, -y+1/2, -z'
'-x, -y, -z'
'x-1/2, y, -z-1/2'
'x, -y-1/2, z-1/2'
'-x-1/2, y-1/2, z'

loop_
_atom_site_type_symbol
_atom_site_label
_atom_site_fract_x
_atom_site_fract_y
_atom_site_fract_z
_atom_site_U_iso_or_equiv
_atom_site_adp_type
_atom_site_calc_flag
_atom_site_occupancy
_atom_site_disorder_assembly
_atom_site_disorder_group
O O1 0.65454(7) 0.16749(7) 0.52754(5) 0.0285(3) Uani d 1 . .
N N1 0.58690(8) 0.22126(8) 0.42800(6) 0.0248(3) Uani d 1 . .
N N2 0.44187(9) 0.26949(8) 0.46684(6) 0.0263(3) Uani d 1 . .
N N3 0.57903(9) 0.31323(8) 0.51964(6) 0.0250(3) Uani d 1 . .
N N4 0.70172(8) 0.41129(8) 0.54038(6) 0.0267(3) Uani d 1 . .
N N5 0.71948(8) 0.29367(8) 0.46566(6) 0.0252(3) Uani d 1 . .
N N6 0.71634(9) 0.23507(8) 0.35842(6) 0.0275(3) Uani d 1 . .
C C1 0.62896(10) 0.21061(10) 0.36922(7) 0.0259(3) Uani d 1 . .
C C2 0.55680(11) 0.19102(10) 0.32311(7) 0.0269(3) Uani d 1 . .
C C3 0.55809(11) 0.17229(10) 0.25676(8) 0.0322(4) Uani d 1 . .
H H3A 0.614156 0.167151 0.233781 0.039 Uiso calc 1 . .
C C4 0.47546(12) 0.16141(11) 0.22530(8) 0.0363(4) Uani d 1 . .
H H4A 0.475089 0.147802 0.180154 0.044 Uiso calc 1 . .
C C5 0.39223(12) 0.16993(11) 0.25832(8) 0.0342(4) Uani d 1 . .
H H5A 0.336628 0.162068 0.235187 0.041 Uiso calc 1 . .
C C6 0.38963(11) 0.18955(10) 0.32386(8) 0.0300(4) Uani d 1 . .
H H6A 0.333032 0.195459 0.346052 0.036 Uiso calc 1 . .
C C7 0.47213(11) 0.20048(10) 0.35668(7) 0.0263(3) Uani d 1 . .
C C8 0.49379(10) 0.22703(10) 0.42291(7) 0.0253(3) Uani d 1 . .
C C9 0.48618(10) 0.31643(10) 0.51220(7) 0.0251(3) Uani d 1 . .
C C10 0.45570(10) 0.39165(10) 0.55014(7) 0.0264(3) Uani d 1 . .
C C11 0.36938(11) 0.42489(11) 0.56440(7) 0.0303(4) Uani d 1 . .
H H11A 0.315704 0.397116 0.548633 0.036 Uiso calc 1 . .
C C12 0.36428(12) 0.49964(11) 0.60225(8) 0.0343(4) Uani d 1 . .
H H12A 0.306052 0.521543 0.614558 0.041 Uiso calc 1 . .
C C13 0.44299(12) 0.54373(11) 0.62283(8) 0.0343(4) Uani d 1 . .
H H13A 0.436989 0.595398 0.648198 0.041 Uiso calc 1 . .
C C14 0.52909(11) 0.51372(10) 0.60704(8) 0.0306(4) Uani d 1 . .
H H14A 0.582202 0.545163 0.619654 0.037 Uiso calc 1 . .
C C15 0.53575(10) 0.43579(10) 0.57201(7) 0.0260(3) Uani d 1 . .
C C16 0.61408(11) 0.38657(10) 0.54796(7) 0.0257(3) Uani d 1 . .
C C17 0.75094(10) 0.36772(10) 0.49558(7) 0.0256(3) Uani d 1 . .
C C18 0.82841(10) 0.39771(10) 0.45701(8) 0.0270(4) Uani d 1 . .
C C19 0.88477(11) 0.47080(10) 0.46284(8) 0.0304(4) Uani d 1 . .
H H19A 0.881078 0.508072 0.499773 0.036 Uiso calc 1 . .
C C20 0.94620(11) 0.48738(11) 0.41319(9) 0.0355(4) Uani d 1 . .
H H20A 0.986726 0.535668 0.416917 0.043 Uiso calc 1 . .
C C21 0.94995(11) 0.43464(12) 0.35767(9) 0.0372(4) Uani d 1 . .
H H21A 0.992352 0.448279 0.324149 0.045 Uiso calc 1 . .
C C22 0.89308(11) 0.36290(11) 0.35053(8) 0.0327(4) Uani d 1 . .
H H22A 0.895339 0.327776 0.312391 0.039 Uiso calc 1 . .
C C23 0.83258(10) 0.34367(10) 0.40074(8) 0.0275(3) Uani d 1 . .
C C24 0.75772(10) 0.28113(10) 0.40558(7) 0.0264(3) Uani d 1 . .
C C25 0.69849(13) 0.18122(11) 0.58877(8) 0.0371(4) Uani d 1 . .
H H25A 0.663075 0.223900 0.614799 0.045 Uiso calc 1 . .
H H25B 0.760334 0.205582 0.581576 0.045 Uiso calc 1 . .
C C26 0.70553(11) 0.09683(11) 0.62503(8) 0.0327(4) Uani d 1 . .
H H26A 0.742726 0.055377 0.599157 0.039 Uiso calc 1 . .
H H26B 0.643656 0.071458 0.629674 0.039 Uiso calc 1 . .
C C27 0.74800(13) 0.10629(12) 0.69235(8) 0.0405(4) Uani d 1 . .
H H27A 0.810516 0.130236 0.687871 0.049 Uiso calc 1 . .
H H27B 0.711594 0.148443 0.718175 0.049 Uiso calc 1 . .
C C28 0.75238(17) 0.02032(14) 0.72826(10) 0.0595(6) Uani d 1 . .
H H28A 0.785888 0.028192 0.769166 0.089 Uiso calc 1 . .
H H28B 0.783825 -0.023103 0.701230 0.089 Uiso calc 1 . .
H H28C 0.690291 0.000015 0.737717 0.089 Uiso calc 1 . .
B B1 0.63728(12) 0.24284(11) 0.48926(8) 0.0254(4) Uani d 1 . .

loop_
_atom_site_aniso_label
_atom_site_aniso_U_11
_atom_site_aniso_U_22
_atom_site_aniso_U_33
_atom_site_aniso_U_12
_atom_site_aniso_U_13
_atom_site_aniso_U_23
O1 0.0352(6) 0.0240(6) 0.0262(6) -0.0006(5) -0.0076(5) -0.0007(4)
N1 0.0262(7) 0.0232(7) 0.0248(7) 0.0000(5) -0.0014(5) -0.0011(5)
N2 0.0288(7) 0.0253(7) 0.0248(7) -0.0025(5) -0.0003(5) 0.0021(5)
N3 0.0276(7) 0.0243(7) 0.0232(6) -0.0011(5) -0.0012(5) -0.0007(5)
N4 0.0278(7) 0.0262(7) 0.0261(7) 0.0006(5) -0.0029(5) -0.0013(5)
N5 0.0256(7) 0.0243(7) 0.0257(7) 0.0013(5) -0.0017(5) -0.0016(5)
N6 0.0268(7) 0.0255(7) 0.0302(7) 0.0020(5) -0.0003(5) -0.0036(6)
C1 0.0290(8) 0.0231(8) 0.0258(8) 0.0028(6) 0.0003(6) -0.0016(6)
C2 0.0318(9) 0.0214(8) 0.0274(8) 0.0016(6) -0.0027(7) -0.0021(6)
C3 0.0372(9) 0.0301(9) 0.0292(8) 0.0032(7) 0.0015(7) -0.0052(7)
C4 0.0449(10) 0.0371(10) 0.0268(8) 0.0045(8) -0.0070(8) -0.0073(7)
C5 0.0372(9) 0.0320(9) 0.0334(9) 0.0013(7) -0.0102(7) -0.0046(7)
C6 0.0302(9) 0.0275(8) 0.0323(9) 0.0006(7) -0.0041(7) -0.0024(7)
C7 0.0302(8) 0.0213(8) 0.0275(8) 0.0007(6) -0.0022(6) -0.0007(6)
C8 0.0266(8) 0.0234(8) 0.0260(8) -0.0010(6) -0.0011(6) 0.0014(6)
C9 0.0263(8) 0.0257(8) 0.0233(8) -0.0017(6) 0.0007(6) 0.0032(6)
C10 0.0318(8) 0.0272(8) 0.0202(7) 0.0014(7) 0.0011(6) 0.0035(6)
C11 0.0313(9) 0.0335(9) 0.0261(8) 0.0029(7) 0.0004(7) 0.0049(7)
C12 0.0364(9) 0.0364(9) 0.0301(9) 0.0108(7) 0.0038(7) 0.0041(7)
C13 0.0444(10) 0.0286(9) 0.0299(9) 0.0070(7) 0.0021(7) -0.0011(7)
C14 0.0376(9) 0.0273(8) 0.0269(8) 0.0012(7) 0.0001(7) -0.0003(7)
C15 0.0306(8) 0.0251(8) 0.0222(8) 0.0008(6) 0.0017(6) 0.0031(6)
C16 0.0312(8) 0.0238(8) 0.0222(8) -0.0008(6) -0.0021(6) 0.0003(6)
C17 0.0274(8) 0.0234(8) 0.0261(8) 0.0005(6) -0.0053(7) -0.0019(6)
C18 0.0235(8) 0.0249(8) 0.0327(9) 0.0035(6) -0.0035(6) 0.0003(7)
C19 0.0276(8) 0.0270(8) 0.0364(9) 0.0004(6) -0.0040(7) -0.0005(7)
C20 0.0294(9) 0.0327(9) 0.0445(10) -0.0035(7) -0.0032(8) 0.0038(8)
C21 0.0279(9) 0.0421(10) 0.0416(10) -0.0018(7) 0.0031(7) 0.0050(8)
C22 0.0272(9) 0.0361(9) 0.0348(9) 0.0035(7) 0.0019(7) -0.0021(7)
C23 0.0240(8) 0.0257(8) 0.0330(8) 0.0038(6) -0.0016(6) 0.0000(7)
C24 0.0258(8) 0.0247(8) 0.0287(8) 0.0046(6) -0.0004(7) -0.0019(7)
C25 0.0501(11) 0.0324(9) 0.0288(9) 0.0005(8) -0.0114(8) -0.0004(7)
C26 0.0339(9) 0.0319(9) 0.0325(9) -0.0025(7) -0.0037(7) 0.0028(7)
C27 0.0484(11) 0.0415(10) 0.0318(9) -0.0047(8) -0.0061(8) 0.0034(8)
C28 0.0765(15) 0.0565(13) 0.0457(12) -0.0175(11) -0.0181(11) 0.0175(10)
B1 0.0277(9) 0.0244(9) 0.0241(9) -0.0005(7) -0.0010(7) -0.0020(7)

loop_
_atom_type_symbol
_atom_type_description
_atom_type_scat_dispersion_real
_atom_type_scat_dispersion_imag
_atom_type_scat_source
C C 0.0181 0.0091 'International Tables Vol C Tables 4.2.6.8 and 6.1.1.4'
H H 0.0000 0.0000 'International Tables Vol C Tables 4.2.6.8 and 6.1.1.4'
B B 0.0090 0.0039 'International Tables Vol C Tables 4.2.6.8 and 6.1.1.4'
N N 0.0311 0.0180 'International Tables Vol C Tables 4.2.6.8 and 6.1.1.4'
O O 0.0492 0.0322 'International Tables Vol C Tables 4.2.6.8 and 6.1.1.4'

loop_
_geom_angle_atom_site_label_1
_geom_angle_atom_site_label_2
_geom_angle_atom_site_label_3
_geom_angle_site_symmetry_1
_geom_angle_site_symmetry_3
_geom_angle
_geom_angle_publ_flag
B1 O1 C25 . . 116.69(12) ?
C1 N1 C8 . . 112.90(12) ?
C1 N1 B1 . . 123.22(13) ?
C8 N1 B1 . . 122.74(13) ?
C9 N2 C8 . . 116.71(13) ?
C16 N3 C9 . . 113.09(13) ?
C16 N3 B1 . . 123.39(13) ?
C9 N3 B1 . . 122.74(13) ?
C17 N4 C16 . . 116.79(13) ?
C17 N5 C24 . . 112.53(13) ?
C17 N5 B1 . . 123.31(12) ?
C24 N5 B1 . . 122.86(12) ?
C24 N6 C1 . . 117.02(13) ?
N6 C1 N1 . . 122.64(14) ?
N6 C1 C2 . . 129.79(14) ?
N1 C1 C2 . . 105.86(13) ?
C3 C2 C7 . . 120.38(14) ?
C3 C2 C1 . . 132.19(15) ?
C7 C2 C1 . . 107.27(13) ?
C4 C3 C2 . . 118.07(15) ?
C4 C3 H3A . . 121.0 ?
C2 C3 H3A . . 121.0 ?
C3 C4 C5 . . 121.63(15) ?
C3 C4 H4A . . 119.2 ?
C5 C4 H4A . . 119.2 ?
C6 C5 C4 . . 121.09(15) ?
C6 C5 H5A . . 119.5 ?
C4 C5 H5A . . 119.5 ?
C5 C6 C7 . . 118.31(15) ?
C5 C6 H6A . . 120.8 ?
C7 C6 H6A . . 120.8 ?
C6 C7 C2 . . 120.51(14) ?
C6 C7 C8 . . 132.45(15) ?
C2 C7 C8 . . 106.90(13) ?
N2 C8 N1 . . 122.80(13) ?
N2 C8 C7 . . 129.64(14) ?
N1 C8 C7 . . 105.69(13) ?
N2 C9 N3 . . 122.56(14) ?
N2 C9 C10 . . 130.07(14) ?
N3 C9 C10 . . 105.80(13) ?
C11 C10 C15 . . 120.48(14) ?
C11 C10 C9 . . 132.62(15) ?
C15 C10 C9 . . 106.85(13) ?
C12 C11 C10 . . 117.91(15) ?
C12 C11 H11A . . 121.0 ?
C10 C11 H11A . . 121.0 ?
C11 C12 C13 . . 121.50(15) ?
C11 C12 H12A . . 119.3 ?
C13 C12 H12A . . 119.3 ?
C14 C13 C12 . . 121.39(15) ?
C14 C13 H13A . . 119.3 ?
C12 C13 H13A . . 119.3 ?
C13 C14 C15 . . 117.95(15) ?
C13 C14 H14A . . 121.0 ?
C15 C14 H14A . . 121.0 ?
C14 C15 C10 . . 120.62(14) ?
C14 C15 C16 . . 132.09(14) ?
C10 C15 C16 . . 107.22(13) ?
N4 C16 N3 . . 122.69(14) ?
N4 C16 C15 . . 130.09(14) ?
N3 C16 C15 . . 105.83(13) ?
N4 C17 N5 . . 122.45(14) ?
N4 C17 C18 . . 129.27(14) ?
N5 C17 C18 . . 106.15(13) ?
C19 C18 C23 . . 120.67(15) ?
C19 C18 C17 . . 131.76(15) ?
C23 C18 C17 . . 106.99(13) ?
C20 C19 C18 . . 117.94(15) ?
C20 C19 H19A . . 121.0 ?
C18 C19 H19A . . 121.0 ?
C19 C20 C21 . . 121.41(16) ?
C19 C20 H20A . . 119.3 ?
C21 C20 H20A . . 119.3 ?
C22 C21 C20 . . 121.31(16) ?
C22 C21 H21A . . 119.3 ?
C20 C21 H21A . . 119.3 ?
C21 C22 C23 . . 118.16(15) ?
C21 C22 H22A . . 120.9 ?
C23 C22 H22A . . 120.9 ?
C22 C23 C18 . . 120.46(14) ?
C22 C23 C24 . . 131.92(15) ?
C18 C23 C24 . . 107.07(13) ?
N6 C24 N5 . . 122.65(14) ?
N6 C24 C23 . . 129.38(14) ?
N5 C24 C23 . . 106.09(13) ?
O1 C25 C26 . . 110.07(13) ?
O1 C25 H25A . . 109.6 ?
C26 C25 H25A . . 109.6 ?
O1 C25 H25B . . 109.6 ?
C26 C25 H25B . . 109.6 ?
H25A C25 H25B . . 108.2 ?
C25 C26 C27 . . 113.51(14) ?
C25 C26 H26A . . 108.9 ?
C27 C26 H26A . . 108.9 ?
C25 C26 H26B . . 108.9 ?
C27 C26 H26B . . 108.9 ?
H26A C26 H26B . . 107.7 ?
C28 C27 C26 . . 112.24(15) ?
C28 C27 H27A . . 109.2 ?
C26 C27 H27A . . 109.2 ?
C28 C27 H27B . . 109.2 ?
C26 C27 H27B . . 109.2 ?
H27A C27 H27B . . 107.9 ?
C27 C28 H28A . . 109.5 ?
C27 C28 H28B . . 109.5 ?
H28A C28 H28B . . 109.5 ?
C27 C28 H28C . . 109.5 ?
H28A C28 H28C . . 109.5 ?
H28B C28 H28C . . 109.5 ?
O1 B1 N1 . . 112.04(13) ?
O1 B1 N3 . . 116.83(13) ?
N1 B1 N3 . . 103.09(12) ?
O1 B1 N5 . . 116.97(13) ?
N1 B1 N5 . . 103.67(12) ?
N3 B1 N5 . . 102.47(12) ?

loop_
_geom_bond_atom_site_label_1
_geom_bond_atom_site_label_2
_geom_bond_site_symmetry_2
_geom_bond_distance
_geom_bond_publ_flag
O1 B1 . 1.417(2) ?
O1 C25 . 1.4277(19) ?
N1 C1 . 1.3646(19) ?
N1 C8 . 1.3700(19) ?
N1 B1 . 1.495(2) ?
N2 C9 . 1.343(2) ?
N2 C8 . 1.346(2) ?
N3 C16 . 1.3630(19) ?
N3 C9 . 1.369(2) ?
N3 B1 . 1.508(2) ?
N4 C17 . 1.345(2) ?
N4 C16 . 1.346(2) ?
N5 C17 . 1.3676(19) ?
N5 C24 . 1.3680(19) ?
N5 B1 . 1.512(2) ?
N6 C24 . 1.342(2) ?
N6 C1 . 1.351(2) ?
C1 C2 . 1.450(2) ?
C2 C3 . 1.392(2) ?
C2 C7 . 1.426(2) ?
C3 C4 . 1.381(2) ?
C3 H3A . 0.9500 ?
C4 C5 . 1.401(2) ?
C4 H4A . 0.9500 ?
C5 C6 . 1.379(2) ?
C5 H5A . 0.9500 ?
C6 C7 . 1.393(2) ?
C6 H6A . 0.9500 ?
C7 C8 . 1.454(2) ?
C9 C10 . 1.459(2) ?
C10 C11 . 1.393(2) ?
C10 C15 . 1.425(2) ?
C11 C12 . 1.384(2) ?
C11 H11A . 0.9500 ?
C12 C13 . 1.400(2) ?
C12 H12A . 0.9500 ?
C13 C14 . 1.380(2) ?
C13 H13A . 0.9500 ?
C14 C15 . 1.395(2) ?
C14 H14A . 0.9500 ?
C15 C16 . 1.458(2) ?
C17 C18 . 1.457(2) ?
C18 C19 . 1.394(2) ?
C18 C23 . 1.421(2) ?
C19 C20 . 1.383(2) ?
C19 H19A . 0.9500 ?
C20 C21 . 1.397(3) ?
C20 H20A . 0.9500 ?
C21 C22 . 1.385(2) ?
C21 H21A . 0.9500 ?
C22 C23 . 1.391(2) ?
C22 H22A . 0.9500 ?
C23 C24 . 1.458(2) ?
C25 C26 . 1.493(2) ?
C25 H25A . 0.9900 ?
C25 H25B . 0.9900 ?
C26 C27 . 1.523(2) ?
C26 H26A . 0.9900 ?
C26 H26B . 0.9900 ?
C27 C28 . 1.508(3) ?
C27 H27A . 0.9900 ?
C27 H27B . 0.9900 ?
C28 H28A . 0.9800 ?
C28 H28B . 0.9800 ?
C28 H28C . 0.9800 ?

loop_
_geom_torsion_atom_site_label_1
_geom_torsion_atom_site_label_2
_geom_torsion_atom_site_label_3
_geom_torsion_atom_site_label_4
_geom_torsion_site_symmetry_1
_geom_torsion_site_symmetry_2
_geom_torsion_site_symmetry_3
_geom_torsion_site_symmetry_4
_geom_torsion
_geom_torsion_publ_flag
C24 N6 C1 N1 . . . . -8.4(2) ?
C24 N6 C1 C2 . . . . 154.51(15) ?
C8 N1 C1 N6 . . . . 154.80(14) ?
B1 N1 C1 N6 . . . . -13.3(2) ?
C8 N1 C1 C2 . . . . -11.62(16) ?
B1 N1 C1 C2 . . . . -179.71(13) ?
N6 C1 C2 C3 . . . . 16.4(3) ?
N1 C1 C2 C3 . . . . -178.53(16) ?
N6 C1 C2 C7 . . . . -158.88(15) ?
N1 C1 C2 C7 . . . . 6.20(16) ?
C7 C2 C3 C4 . . . . -1.4(2) ?
C1 C2 C3 C4 . . . . -176.16(16) ?
C2 C3 C4 C5 . . . . 0.9(2) ?
C3 C4 C5 C6 . . . . -0.1(3) ?
C4 C5 C6 C7 . . . . -0.2(2) ?
C5 C6 C7 C2 . . . . -0.3(2) ?
C5 C6 C7 C8 . . . . 174.89(16) ?
C3 C2 C7 C6 . . . . 1.2(2) ?
C1 C2 C7 C6 . . . . 177.11(14) ?
C3 C2 C7 C8 . . . . -175.16(14) ?
C1 C2 C7 C8 . . . . 0.78(16) ?
C9 N2 C8 N1 . . . . 8.5(2) ?
C9 N2 C8 C7 . . . . -153.64(15) ?
C1 N1 C8 N2 . . . . -153.67(14) ?
B1 N1 C8 N2 . . . . 14.5(2) ?
C1 N1 C8 C7 . . . . 12.10(17) ?
B1 N1 C8 C7 . . . . -179.74(13) ?
C6 C7 C8 N2 . . . . -18.7(3) ?
C2 C7 C8 N2 . . . . 156.99(15) ?
C6 C7 C8 N1 . . . . 176.85(16) ?
C2 C7 C8 N1 . . . . -7.44(16) ?
C8 N2 C9 N3 . . . . -8.3(2) ?
C8 N2 C9 C10 . . . . 155.31(15) ?
C16 N3 C9 N2 . . . . 155.60(14) ?
B1 N3 C9 N2 . . . . -14.6(2) ?
C16 N3 C9 C10 . . . . -11.42(17) ?
B1 N3 C9 C10 . . . . 178.37(13) ?
N2 C9 C10 C11 . . . . 18.6(3) ?
N3 C9 C10 C11 . . . . -175.67(16) ?
N2 C9 C10 C15 . . . . -158.69(15) ?
N3 C9 C10 C15 . . . . 6.99(16) ?
C15 C10 C11 C12 . . . . -2.4(2) ?
C9 C10 C11 C12 . . . . -179.44(15) ?
C10 C11 C12 C13 . . . . 3.5(2) ?
C11 C12 C13 C14 . . . . -1.0(2) ?
C12 C13 C14 C15 . . . . -2.5(2) ?
C13 C14 C15 C10 . . . . 3.5(2) ?
C13 C14 C15 C16 . . . . -179.89(16) ?
C11 C10 C15 C14 . . . . -1.1(2) ?
C9 C10 C15 C14 . . . . 176.62(13) ?
C11 C10 C15 C16 . . . . -178.43(14) ?
C9 C10 C15 C16 . . . . -0.71(16) ?
C17 N4 C16 N3 . . . . 9.7(2) ?
C17 N4 C16 C15 . . . . -154.90(15) ?
C9 N3 C16 N4 . . . . -156.81(14) ?
B1 N3 C16 N4 . . . . 13.3(2) ?
C9 N3 C16 C15 . . . . 10.97(17) ?
B1 N3 C16 C15 . . . . -178.90(13) ?
C14 C15 C16 N4 . . . . -16.2(3) ?
C10 C15 C16 N4 . . . . 160.67(15) ?
C14 C15 C16 N3 . . . . 177.24(15) ?
C10 C15 C16 N3 . . . . -5.86(16) ?
C16 N4 C17 N5 . . . . -9.5(2) ?
C16 N4 C17 C18 . . . . 151.51(15) ?
C24 N5 C17 N4 . . . . 153.85(14) ?
B1 N5 C17 N4 . . . . -13.5(2) ?
C24 N5 C17 C18 . . . . -10.97(16) ?
B1 N5 C17 C18 . . . . -178.28(13) ?
N4 C17 C18 C19 . . . . 14.1(3) ?
N5 C17 C18 C19 . . . . 177.53(16) ?
N4 C17 C18 C23 . . . . -157.01(15) ?
N5 C17 C18 C23 . . . . 6.41(16) ?
C23 C18 C19 C20 . . . . -1.8(2) ?
C17 C18 C19 C20 . . . . -171.89(16) ?
C18 C19 C20 C21 . . . . 2.2(2) ?
C19 C20 C21 C22 . . . . -0.9(3) ?
C20 C21 C22 C23 . . . . -0.9(2) ?
C21 C22 C23 C18 . . . . 1.3(2) ?
C21 C22 C23 C24 . . . . 171.58(16) ?
C19 C18 C23 C22 . . . . 0.0(2) ?
C17 C18 C23 C22 . . . . 172.32(14) ?
C19 C18 C23 C24 . . . . -172.41(14) ?
C17 C18 C23 C24 . . . . -0.10(16) ?
C1 N6 C24 N5 . . . . 8.6(2) ?
C1 N6 C24 C23 . . . . -153.51(15) ?
C17 N5 C24 N6 . . . . -154.79(14) ?
B1 N5 C24 N6 . . . . 12.6(2) ?
C17 N5 C24 C23 . . . . 10.90(16) ?
B1 N5 C24 C23 . . . . 178.27(13) ?
C22 C23 C24 N6 . . . . -13.1(3) ?
C18 C23 C24 N6 . . . . 158.15(15) ?
C22 C23 C24 N5 . . . . -177.46(16) ?
C18 C23 C24 N5 . . . . -6.24(16) ?
B1 O1 C25 C26 . . . . 175.87(14) ?
O1 C25 C26 C27 . . . . -177.48(14) ?
C25 C26 C27 C28 . . . . 178.82(17) ?
C25 O1 B1 N1 . . . . -177.06(13) ?
C25 O1 B1 N3 . . . . -58.47(19) ?
C25 O1 B1 N5 . . . . 63.47(18) ?
C1 N1 B1 O1 . . . . -97.97(16) ?
C8 N1 B1 O1 . . . . 95.08(17) ?
C1 N1 B1 N3 . . . . 135.58(14) ?
C8 N1 B1 N3 . . . . -31.36(18) ?
C1 N1 B1 N5 . . . . 29.03(18) ?
C8 N1 B1 N5 . . . . -137.91(13) ?
C16 N3 B1 O1 . . . . 98.99(17) ?
C9 N3 B1 O1 . . . . -91.81(17) ?
C16 N3 B1 N1 . . . . -137.69(13) ?
C9 N3 B1 N1 . . . . 31.50(18) ?
C16 N3 B1 N5 . . . . -30.24(18) ?
C9 N3 B1 N5 . . . . 138.96(14) ?
C17 N5 B1 O1 . . . . -98.84(17) ?
C24 N5 B1 O1 . . . . 95.14(17) ?
C17 N5 B1 N1 . . . . 137.31(13) ?
C24 N5 B1 N1 . . . . -28.71(18) ?
C17 N5 B1 N3 . . . . 30.30(18) ?
C24 N5 B1 N3 . . . . -135.72(13) ?
